data_4515162
loop_
_publ_author_name
'Finelli, Alba'
'H\'erault, Nelly'
'Crochet, Aur\'elien'
'Fromm, Katharina M.'

_publ_section_title
;
 Compartmentalization of Alkaline-Earth Metals in Salen-Type Cu- and
 Ni-Complexes in Solution and in the Solid State.
;
_journal_issue 6
_journal_name_full 'ACS omega'
_journal_page_first 10231
_journal_page_last 10242
_journal_paper_doi 10.1021/acsomega.9b00365
_journal_volume 4
_journal_year 2019
_chemical_formula_moiety 'C18 H18 Ca Cu N4 O10'
_chemical_formula_sum 'C18 H18 Ca Cu N4 O10'
_chemical_formula_weight 553.98
_chemical_name_systematic 'Copper(II) Calcium(II) dimethoxysalen'
_space_group_crystal_system monoclinic
_space_group_IT_number 14
_space_group_name_Hall '-P 2yn'
_space_group_name_H-M_alt 'P 1 21/n 1'
_symmetry_space_group_name_Hall '-P 2yn'
_symmetry_space_group_name_H-M 'P 1 21/n 1'
_atom_sites_solution_hydrogens geom
_atom_sites_solution_primary dual
_audit_creation_date 2018-08-02
_audit_creation_method
;
Olex2 1.2
(compiled 2018.05.29 svn.r3508 for OlexSys, GUI svn.r5506)
;
_cell_angle_alpha 90
_cell_angle_beta 91.441(4)
_cell_angle_gamma 90
_cell_formula_units_Z 4
_cell_length_a 11.7160(6)
_cell_length_b 12.8272(7)
_cell_length_c 13.7268(7)
_cell_measurement_reflns_used 12330
_cell_measurement_temperature 200
_cell_measurement_theta_max 25.62
_cell_measurement_theta_min 2.17
_cell_volume 2062.26(19)
_computing_cell_refinement 'X-Area (Stoe & Cie, 2009)'
_computing_data_collection 'X-Area (Stoe & Cie, 2009)'
_computing_data_reduction 'X-RED32(Stoe & Cie, 2009)'
_computing_molecular_graphics 'Olex2 (Dolomanov et al., 2009)'
_computing_publication_material 'Olex2 (Dolomanov et al., 2009)'
_computing_structure_refinement 'ShelXL (Sheldrick, 2015)'
_computing_structure_solution 'ShelXT (Sheldrick, 2015)'
_diffrn_ambient_temperature 200
_diffrn_detector_area_resol_mean 6.67
_diffrn_measured_fraction_theta_full 1.000
_diffrn_measured_fraction_theta_max 1.000
_diffrn_measurement_device_type 'STOE IPDS2'
_diffrn_measurement_method 'rotation method'
_diffrn_radiation_monochromator graphite
_diffrn_radiation_probe x-ray
_diffrn_radiation_type MoK\a
_diffrn_radiation_wavelength 0.71073
_diffrn_reflns_av_R_equivalents 0.1106
_diffrn_reflns_av_unetI/netI 0.0609
_diffrn_reflns_Laue_measured_fraction_full 1.000
_diffrn_reflns_Laue_measured_fraction_max 1.000
_diffrn_reflns_limit_h_max 13
_diffrn_reflns_limit_h_min -13
_diffrn_reflns_limit_k_max 15
_diffrn_reflns_limit_k_min -15
_diffrn_reflns_limit_l_max 16
_diffrn_reflns_limit_l_min -16
_diffrn_reflns_number 25702
_diffrn_reflns_point_group_measured_fraction_full 1.000
_diffrn_reflns_point_group_measured_fraction_max 1.000
_diffrn_reflns_theta_full 24.999
_diffrn_reflns_theta_max 24.999
_diffrn_reflns_theta_min 2.173
_diffrn_source 'fine-focus sealed tube'
_diffrn_source_type 'Stoe IPDS2'
_exptl_absorpt_coefficient_mu 1.376
_exptl_absorpt_process_details 'Stoe & Cie (2002). X-SHAPE. Stoe & Cie, Darmstadt, Germany'
_exptl_crystal_colour red
_exptl_crystal_colour_primary red
_exptl_crystal_density_diffrn 1.784
_exptl_crystal_description rhombohedral
_exptl_crystal_F_000 1132
_exptl_crystal_recrystallization_method 'Slow evaporation ACN/EtOH'
_exptl_crystal_size_max 0.12
_exptl_crystal_size_mid 0.073
_exptl_crystal_size_min 0.04
_refine_diff_density_max 0.847
_refine_diff_density_min -0.531
_refine_diff_density_rms 0.076
_refine_ls_extinction_method none
_refine_ls_goodness_of_fit_ref 0.906
_refine_ls_hydrogen_treatment constr
_refine_ls_matrix_type full
_refine_ls_number_parameters 309
_refine_ls_number_reflns 3633
_refine_ls_number_restraints 0
_refine_ls_restrained_S_all 0.906
_refine_ls_R_factor_all 0.0742
_refine_ls_R_factor_gt 0.0425
_refine_ls_shift/su_max 0.000
_refine_ls_shift/su_mean 0.000
_refine_ls_structure_factor_coef Fsqd
_refine_ls_weighting_details 'w=1/[\s^2^(Fo^2^)+(0.0630P)^2^] where P=(Fo^2^+2Fc^2^)/3'
_refine_ls_weighting_scheme calc
_refine_ls_wR_factor_gt 0.1007
_refine_ls_wR_factor_ref 0.1099
_reflns_Friedel_coverage 0.000
_reflns_number_gt 2380
_reflns_number_total 3633
_reflns_threshold_expression 'I > 2\s(I)'
_cod_data_source_file ao9b00365_si_002.cif
_cod_data_source_block af121-5cuca
_cod_database_code 4515162
_shelx_shelxl_version_number 2018/3
_shelx_space_group_comment
;
The symmetry employed for this shelxl refinement is uniquely defined
by the following loop, which should always be used as a source of
symmetry information in preference to the above space-group names.
They are only intended as comments.
;
_shelx_estimated_absorpt_t_max 0.947
_shelx_estimated_absorpt_t_min 0.852
_olex2_refinement_description
;
1. Fixed Uiso
 At 1.2 times of:
  All C(H) groups, All C(H,H) groups
 At 1.5 times of:
  All C(H,H,H) groups
2.a Secondary CH2 refined with riding coordinates:
 C9(H9A,H9B), C10(H10A,H10B)
2.b Aromatic/amide H refined with riding coordinates:
 C3(H3), C4(H4), C5(H5), C8(H8), C11(H11), C13(H13), C14(H14), C15(H15)
2.c Idealised Me refined as rotating group:
 C1(H1A,H1B,H1C), C18(H18A,H18B,H18C)
;
_olex2_exptl_crystal_mounting_method '2-circle goniometer'
_olex2_submission_original_sample_id LCuCa
_olex2_submission_special_instructions 'No special instructions were received'

loop_
_space_group_symop_operation_xyz
'x, y, z'
'-x+1/2, y+1/2, -z+1/2'
'-x, -y, -z'
'x-1/2, -y-1/2, z-1/2'

loop_
_atom_site_label
_atom_site_type_symbol
_atom_site_fract_x
_atom_site_fract_y
_atom_site_fract_z
_atom_site_U_iso_or_equiv
_atom_site_adp_type
_atom_site_occupancy
_atom_site_site_symmetry_order
_atom_site_calc_flag
_atom_site_refinement_flags_posn
C1 C 0.2141(4) 0.4540(4) 0.4918(3) 0.0444(11) Uani 1 1 d .
H1A H 0.267839 0.415305 0.533995 0.067 Uiso 1 1 calc GR
H1B H 0.165502 0.404833 0.455172 0.067 Uiso 1 1 calc GR
H1C H 0.166393 0.498883 0.531790 0.067 Uiso 1 1 calc GR
C2 C 0.3660(4) 0.5763(4) 0.4618(3) 0.0386(10) Uani 1 1 d .
C3 C 0.3919(4) 0.5916(4) 0.5596(3) 0.0439(11) Uani 1 1 d .
H3 H 0.347116 0.559272 0.607821 0.053 Uiso 1 1 calc R
C4 C 0.4845(4) 0.6551(4) 0.5870(3) 0.0476(12) Uani 1 1 d .
H4 H 0.501820 0.666343 0.654173 0.057 Uiso 1 1 calc R
C5 C 0.5494(4) 0.7004(4) 0.5190(3) 0.0435(11) Uani 1 1 d .
H5 H 0.611785 0.743173 0.539227 0.052 Uiso 1 1 calc R
C6 C 0.5262(4) 0.6854(3) 0.4178(3) 0.0362(9) Uani 1 1 d .
C7 C 0.4311(4) 0.6238(3) 0.3899(3) 0.0355(10) Uani 1 1 d .
C8 C 0.5990(4) 0.7344(4) 0.3489(3) 0.0406(10) Uani 1 1 d .
H8 H 0.665561 0.768227 0.373968 0.049 Uiso 1 1 calc R
C9 C 0.6649(4) 0.7809(4) 0.1901(3) 0.0481(12) Uani 1 1 d .
H9A H 0.726328 0.729767 0.178430 0.058 Uiso 1 1 calc R
H9B H 0.699879 0.844001 0.219790 0.058 Uiso 1 1 calc R
C10 C 0.6050(4) 0.8093(4) 0.0939(3) 0.0475(12) Uani 1 1 d .
H10A H 0.568431 0.878564 0.099044 0.057 Uiso 1 1 calc R
H10B H 0.660981 0.812038 0.041144 0.057 Uiso 1 1 calc R
C11 C 0.4967(4) 0.6961(4) -0.0145(3) 0.0416(11) Uani 1 1 d .
H11 H 0.542080 0.721912 -0.065613 0.050 Uiso 1 1 calc R
C12 C 0.4079(4) 0.6219(4) -0.0391(3) 0.0387(10) Uani 1 1 d .
C13 C 0.4039(4) 0.5814(4) -0.1358(3) 0.0453(11) Uani 1 1 d .
H13 H 0.459055 0.602975 -0.181191 0.054 Uiso 1 1 calc R
C14 C 0.3210(4) 0.5114(4) -0.1635(3) 0.0440(11) Uani 1 1 d .
H14 H 0.319657 0.484330 -0.227968 0.053 Uiso 1 1 calc R
C15 C 0.2398(4) 0.4798(4) -0.0993(3) 0.0398(10) Uani 1 1 d .
H15 H 0.181751 0.432383 -0.119864 0.048 Uiso 1 1 calc R
C16 C 0.2425(4) 0.5167(3) -0.0052(3) 0.0361(9) Uani 1 1 d .
C17 C 0.3278(4) 0.5881(4) 0.0273(3) 0.0359(10) Uani 1 1 d .
C18 C 0.0938(4) 0.4039(4) 0.0459(3) 0.0452(11) Uani 1 1 d .
H18A H 0.046901 0.418206 -0.012689 0.068 Uiso 1 1 calc GR
H18B H 0.044219 0.392177 0.101249 0.068 Uiso 1 1 calc GR
H18C H 0.140372 0.341633 0.035266 0.068 Uiso 1 1 calc GR
Ca1 Ca 0.21532(7) 0.54505(7) 0.24601(6) 0.0331(2) Uani 1 1 d .
Cu1 Cu 0.45111(4) 0.67672(4) 0.18816(4) 0.03689(17) Uani 1 1 d .
N1 N 0.5818(3) 0.7364(3) 0.2561(3) 0.0393(8) Uani 1 1 d .
N2 N 0.5181(3) 0.7292(3) 0.0719(3) 0.0401(8) Uani 1 1 d .
N4 N -0.0234(3) 0.5885(3) 0.2866(3) 0.0422(9) Uani 1 1 d .
N3 N 0.2748(3) 0.3210(3) 0.2315(2) 0.0378(8) Uani 1 1 d .
O4 O 0.1669(2) 0.4910(2) 0.06607(19) 0.0392(7) Uani 1 1 d .
O3 O 0.3232(2) 0.6189(2) 0.11935(19) 0.0373(7) Uani 1 1 d .
O2 O 0.3990(2) 0.6049(2) 0.29822(18) 0.0390(7) Uani 1 1 d .
O1 O 0.2766(2) 0.5172(2) 0.4249(2) 0.0406(7) Uani 1 1 d .
O8 O 0.0441(3) 0.5586(3) 0.3542(2) 0.0513(9) Uani 1 1 d .
O9 O 0.0147(3) 0.5828(3) 0.2013(2) 0.0530(9) Uani 1 1 d .
O10 O -0.1185(3) 0.6211(3) 0.3022(2) 0.0643(11) Uani 1 1 d .
O7 O 0.1889(3) 0.7313(3) 0.2799(3) 0.0585(9) Uani 1 1 d .
O6 O 0.1795(3) 0.3399(3) 0.2666(2) 0.0474(8) Uani 1 1 d .
O5 O 0.3346(3) 0.3957(3) 0.2074(3) 0.0516(8) Uani 1 1 d .

loop_
_atom_site_aniso_label
_atom_site_aniso_U_11
_atom_site_aniso_U_22
_atom_site_aniso_U_33
_atom_site_aniso_U_23
_atom_site_aniso_U_13
_atom_site_aniso_U_12
C1 0.043(3) 0.053(3) 0.037(2) 0.013(2) 0.0074(19) 0.010(2)
C2 0.039(2) 0.044(3) 0.033(2) 0.0007(19) -0.0042(18) 0.012(2)
C3 0.044(3) 0.056(3) 0.032(2) 0.004(2) -0.0008(18) 0.014(2)
C4 0.052(3) 0.056(3) 0.034(2) -0.004(2) -0.009(2) 0.015(2)
C5 0.042(3) 0.049(3) 0.039(2) -0.007(2) -0.010(2) 0.011(2)
C6 0.037(2) 0.037(2) 0.034(2) -0.0036(18) -0.0090(17) 0.0056(19)
C7 0.034(2) 0.038(2) 0.034(2) -0.0030(18) -0.0048(17) 0.0085(19)
C8 0.031(2) 0.039(3) 0.051(3) -0.007(2) -0.0088(19) 0.0039(19)
C9 0.045(3) 0.054(3) 0.046(3) -0.006(2) 0.000(2) -0.005(2)
C10 0.045(3) 0.050(3) 0.047(3) 0.003(2) 0.005(2) -0.016(2)
C11 0.040(2) 0.050(3) 0.035(2) 0.009(2) 0.0008(18) -0.004(2)
C12 0.038(2) 0.048(3) 0.029(2) 0.0017(18) -0.0018(18) -0.001(2)
C13 0.044(3) 0.061(3) 0.031(2) 0.004(2) -0.0010(19) 0.007(2)
C14 0.047(3) 0.057(3) 0.028(2) -0.004(2) -0.0017(19) 0.004(2)
C15 0.042(3) 0.043(3) 0.033(2) -0.0041(19) -0.0050(19) 0.004(2)
C16 0.038(2) 0.038(2) 0.032(2) -0.0025(18) 0.0001(17) 0.0019(19)
C17 0.038(2) 0.045(3) 0.0249(19) 0.0013(18) -0.0030(16) 0.0028(19)
C18 0.047(3) 0.048(3) 0.041(2) -0.001(2) -0.001(2) -0.015(2)
Ca1 0.0327(5) 0.0355(5) 0.0311(4) 0.0004(3) 0.0006(3) -0.0021(4)
Cu1 0.0366(3) 0.0437(3) 0.0303(3) 0.0006(2) -0.00216(19) -0.0087(2)
N1 0.037(2) 0.044(2) 0.037(2) -0.0056(16) -0.0051(15) -0.0002(16)
N2 0.039(2) 0.045(2) 0.0359(19) 0.0049(16) -0.0031(15) -0.0053(17)
N4 0.035(2) 0.051(2) 0.041(2) -0.0006(17) 0.0009(16) -0.0045(18)
N3 0.040(2) 0.034(2) 0.0392(19) 0.0002(16) 0.0017(16) 0.0013(19)
O4 0.0389(17) 0.0474(19) 0.0314(15) -0.0043(13) 0.0004(12) -0.0109(14)
O3 0.0427(17) 0.0421(17) 0.0270(14) -0.0014(12) 0.0026(12) -0.0076(13)
O2 0.0410(17) 0.0489(19) 0.0268(14) 0.0013(13) -0.0054(12) -0.0076(14)
O1 0.0389(17) 0.0488(19) 0.0340(15) 0.0073(13) -0.0032(13) -0.0014(14)
O8 0.0446(19) 0.070(2) 0.0389(17) 0.0159(16) -0.0047(14) 0.0073(17)
O9 0.0368(18) 0.089(3) 0.0336(16) -0.0083(16) 0.0002(13) 0.0057(17)
O10 0.041(2) 0.102(3) 0.051(2) -0.001(2) 0.0067(16) 0.017(2)
O7 0.058(2) 0.032(2) 0.086(3) -0.0055(17) 0.0167(19) -0.0070(17)
O6 0.0420(19) 0.052(2) 0.0486(18) 0.0006(15) 0.0065(15) 0.0050(15)
O5 0.0439(19) 0.0374(19) 0.074(2) 0.0024(16) 0.0062(16) -0.0062(15)

loop_
_atom_type_symbol
_atom_type_description
_atom_type_scat_dispersion_real
_atom_type_scat_dispersion_imag
_atom_type_scat_source
C C 0.0033 0.0016 'International Tables Vol C Tables 4.2.6.8 and 6.1.1.4'
H H 0.0000 0.0000 'International Tables Vol C Tables 4.2.6.8 and 6.1.1.4'
Ca Ca 0.2262 0.3064 'International Tables Vol C Tables 4.2.6.8 and 6.1.1.4'
Cu Cu 0.3201 1.2651 'International Tables Vol C Tables 4.2.6.8 and 6.1.1.4'
N N 0.0061 0.0033 'International Tables Vol C Tables 4.2.6.8 and 6.1.1.4'
O O 0.0106 0.0060 'International Tables Vol C Tables 4.2.6.8 and 6.1.1.4'

loop_
_geom_angle_atom_site_label_1
_geom_angle_atom_site_label_2
_geom_angle_atom_site_label_3
_geom_angle
_geom_angle_site_symmetry_1
_geom_angle_site_symmetry_3
H1A C1 H1B 109.5 . .
H1A C1 H1C 109.5 . .
H1B C1 H1C 109.5 . .
O1 C1 H1A 109.5 . .
O1 C1 H1B 109.5 . .
O1 C1 H1C 109.5 . .
C3 C2 C7 120.8(4) . .
O1 C2 C3 125.5(4) . .
O1 C2 C7 113.6(3) . .
C2 C3 H3 120.2 . .
C2 C3 C4 119.5(5) . .
C4 C3 H3 120.2 . .
C3 C4 H4 119.7 . .
C5 C4 C3 120.7(4) . .
C5 C4 H4 119.7 . .
C4 C5 H5 119.3 . .
C4 C5 C6 121.3(4) . .
C6 C5 H5 119.3 . .
C5 C6 C8 118.9(4) . .
C7 C6 C5 118.1(4) . .
C7 C6 C8 123.0(4) . .
C2 C7 C6 119.5(4) . .
O2 C7 C2 116.3(4) . .
O2 C7 C6 124.2(4) . .
C6 C8 H8 117.2 . .
N1 C8 C6 125.5(4) . .
N1 C8 H8 117.2 . .
H9A C9 H9B 108.3 . .
C10 C9 H9A 109.8 . .
C10 C9 H9B 109.8 . .
N1 C9 H9A 109.8 . .
N1 C9 H9B 109.8 . .
N1 C9 C10 109.3(4) . .
C9 C10 H10A 110.1 . .
C9 C10 H10B 110.1 . .
H10A C10 H10B 108.4 . .
N2 C10 C9 108.2(4) . .
N2 C10 H10A 110.1 . .
N2 C10 H10B 110.1 . .
C12 C11 H11 118.0 . .
N2 C11 H11 118.0 . .
N2 C11 C12 124.0(4) . .
C13 C12 C11 117.7(4) . .
C17 C12 C11 123.0(4) . .
C17 C12 C13 119.3(4) . .
C12 C13 H13 119.9 . .
C14 C13 C12 120.3(4) . .
C14 C13 H13 119.9 . .
C13 C14 H14 119.6 . .
C13 C14 C15 120.8(4) . .
C15 C14 H14 119.6 . .
C14 C15 H15 120.0 . .
C16 C15 C14 120.1(4) . .
C16 C15 H15 120.0 . .
C15 C16 C17 121.1(4) . .
C15 C16 O4 125.8(4) . .
O4 C16 C17 113.1(3) . .
C12 C17 C16 118.4(4) . .
O3 C17 C12 125.1(4) . .
O3 C17 C16 116.5(4) . .
H18A C18 H18B 109.5 . .
H18A C18 H18C 109.5 . .
H18B C18 H18C 109.5 . .
O4 C18 H18A 109.5 . .
O4 C18 H18B 109.5 . .
O4 C18 H18C 109.5 . .
N4 Ca1 Cu1 138.47(8) . .
N4 Ca1 N3 115.21(11) . .
N3 Ca1 Cu1 106.03(8) . .
O4 Ca1 Cu1 94.04(7) . .
O4 Ca1 N4 92.57(10) . .
O4 Ca1 N3 74.05(10) . .
O4 Ca1 O6 78.95(10) . .
O3 Ca1 Cu1 33.63(7) . .
O3 Ca1 N4 126.47(11) . .
O3 Ca1 N3 101.95(10) . .
O3 Ca1 O4 61.34(9) . .
O3 Ca1 O2 66.25(9) . .
O3 Ca1 O1 128.00(10) . .
O3 Ca1 O8 147.90(11) . .
O3 Ca1 O9 105.18(11) . .
O3 Ca1 O7 79.78(11) . .
O3 Ca1 O6 123.83(10) . .
O3 Ca1 O5 80.51(11) . .
O2 Ca1 Cu1 33.22(7) . .
O2 Ca1 N4 138.13(11) . .
O2 Ca1 N3 96.95(11) . .
O2 Ca1 O4 122.94(10) . .
O2 Ca1 O1 61.80(9) . .
O2 Ca1 O8 121.67(10) . .
O2 Ca1 O9 149.59(12) . .
O2 Ca1 O7 75.29(12) . .
O2 Ca1 O6 115.35(11) . .
O2 Ca1 O5 78.46(11) . .
O1 Ca1 Cu1 94.85(7) . .
O1 Ca1 N4 95.17(10) . .
O1 Ca1 N3 82.47(10) . .
O1 Ca1 O4 156.38(11) . .
O1 Ca1 O6 78.66(10) . .
O8 Ca1 Cu1 140.75(9) . .
O8 Ca1 N4 25.57(9) . .
O8 Ca1 N3 107.29(11) . .
O8 Ca1 O4 114.60(10) . .
O8 Ca1 O1 69.79(9) . .
O8 Ca1 O6 82.95(11) . .
O9 Ca1 Cu1 129.02(9) . .
O9 Ca1 N4 25.43(9) . .
O9 Ca1 N3 113.46(12) . .
O9 Ca1 O4 68.50(10) . .
O9 Ca1 O1 120.53(10) . .
O9 Ca1 O8 50.75(10) . .
O9 Ca1 O6 93.91(12) . .
O7 Ca1 Cu1 70.31(8) . .
O7 Ca1 N4 69.62(12) . .
O7 Ca1 N3 170.73(12) . .
O7 Ca1 O4 114.31(12) . .
O7 Ca1 O1 89.30(12) . .
O7 Ca1 O8 73.51(12) . .
O7 Ca1 O9 74.44(13) . .
O7 Ca1 O6 156.12(11) . .
O6 Ca1 Cu1 130.69(7) . .
O6 Ca1 N4 90.81(11) . .
O6 Ca1 N3 24.95(10) . .
O5 Ca1 Cu1 82.18(8) . .
O5 Ca1 N4 138.51(11) . .
O5 Ca1 N3 24.03(10) . .
O5 Ca1 O4 72.43(11) . .
O5 Ca1 O1 87.18(11) . .
O5 Ca1 O8 130.45(12) . .
O5 Ca1 O9 130.48(12) . .
O5 Ca1 O7 151.86(12) . .
O5 Ca1 O6 48.98(10) . .
N1 Cu1 Ca1 137.20(11) . .
N2 Cu1 Ca1 136.97(11) . .
N2 Cu1 N1 85.83(15) . .
O3 Cu1 Ca1 43.69(8) . .
O3 Cu1 N1 179.11(14) . .
O3 Cu1 N2 93.28(13) . .
O2 Cu1 Ca1 43.77(8) . .
O2 Cu1 N1 94.31(14) . .
O2 Cu1 N2 170.54(16) . .
O2 Cu1 O3 86.58(12) . .
C8 N1 C9 122.1(4) . .
C8 N1 Cu1 125.0(3) . .
C9 N1 Cu1 112.8(3) . .
C10 N2 Cu1 111.7(3) . .
C11 N2 C10 122.7(4) . .
C11 N2 Cu1 125.5(3) . .
O8 N4 Ca1 59.8(2) . .
O8 N4 O9 115.7(4) . .
O9 N4 Ca1 56.7(2) . .
O10 N4 Ca1 170.9(3) . .
O10 N4 O8 122.3(4) . .
O10 N4 O9 122.0(4) . .
O7 N3 Ca1 172.5(3) 2_545 .
O7 N3 O6 122.8(4) 2_545 .
O6 N3 Ca1 64.7(2) . .
O5 N3 Ca1 53.4(2) . .
O5 N3 O7 119.1(4) . 2_545
O5 N3 O6 118.1(4) . .
C16 O4 C18 116.2(3) . .
C16 O4 Ca1 118.7(2) . .
C18 O4 Ca1 120.3(2) . .
C17 O3 Ca1 128.0(3) . .
C17 O3 Cu1 122.6(3) . .
Cu1 O3 Ca1 102.67(11) . .
C7 O2 Ca1 125.3(3) . .
C7 O2 Cu1 125.6(3) . .
Cu1 O2 Ca1 103.01(11) . .
C1 O1 Ca1 123.7(3) . .
C2 O1 C1 117.9(3) . .
C2 O1 Ca1 117.8(2) . .
N4 O8 Ca1 94.6(2) . .
N4 O9 Ca1 97.9(2) . .
N3 O7 Ca1 146.6(3) 2 .
N3 O6 Ca1 90.4(2) . .
N3 O5 Ca1 102.6(3) . .

loop_
_geom_bond_atom_site_label_1
_geom_bond_atom_site_label_2
_geom_bond_distance
_geom_bond_site_symmetry_2
C1 H1A 0.9800 .
C1 H1B 0.9800 .
C1 H1C 0.9800 .
C1 O1 1.439(5) .
C2 C3 1.382(6) .
C2 C7 1.402(6) .
C2 O1 1.380(5) .
C3 H3 0.9500 .
C3 C4 1.401(7) .
C4 H4 0.9500 .
C4 C5 1.350(7) .
C5 H5 0.9500 .
C5 C6 1.423(6) .
C6 C7 1.411(6) .
C6 C8 1.434(6) .
C7 O2 1.326(5) .
C8 H8 0.9500 .
C8 N1 1.284(6) .
C9 H9A 0.9900 .
C9 H9B 0.9900 .
C9 C10 1.524(6) .
C9 N1 1.464(6) .
C10 H10A 0.9900 .
C10 H10B 0.9900 .
C10 N2 1.472(6) .
C11 H11 0.9500 .
C11 C12 1.444(6) .
C11 N2 1.278(5) .
C12 C13 1.425(6) .
C12 C17 1.393(6) .
C13 H13 0.9500 .
C13 C14 1.369(7) .
C14 H14 0.9500 .
C14 C15 1.375(6) .
C15 H15 0.9500 .
C15 C16 1.375(6) .
C16 C17 1.420(6) .
C16 O4 1.377(5) .
C17 O3 1.326(5) .
C18 H18A 0.9800 .
C18 H18B 0.9800 .
C18 H18C 0.9800 .
C18 O4 1.430(5) .
Ca1 Cu1 3.3504(10) .
Ca1 N4 2.919(4) .
Ca1 N3 2.965(4) .
Ca1 O4 2.614(3) .
Ca1 O3 2.372(3) .
Ca1 O2 2.379(3) .
Ca1 O1 2.565(3) .
Ca1 O8 2.532(3) .
Ca1 O9 2.463(3) .
Ca1 O7 2.455(3) .
Ca1 O6 2.680(3) .
Ca1 O5 2.438(4) .
Cu1 N1 1.931(3) .
Cu1 N2 1.918(4) .
Cu1 O3 1.902(3) .
Cu1 O2 1.884(3) .
N4 O8 1.264(4) .
N4 O9 1.265(5) .
N4 O10 1.214(5) .
N3 O7 1.238(5) 2_545
N3 O6 1.250(5) .
N3 O5 1.237(5) .

loop_
_geom_torsion_atom_site_label_1
_geom_torsion_atom_site_label_2
_geom_torsion_atom_site_label_3
_geom_torsion_atom_site_label_4
_geom_torsion
_geom_torsion_site_symmetry_1
C2 C3 C4 C5 -0.8(7) .
C2 C7 O2 Ca1 20.0(5) .
C2 C7 O2 Cu1 167.7(3) .
C3 C2 C7 C6 1.9(6) .
C3 C2 C7 O2 -179.5(4) .
C3 C2 O1 C1 -9.4(6) .
C3 C2 O1 Ca1 162.7(3) .
C3 C4 C5 C6 0.0(7) .
C4 C5 C6 C7 1.7(6) .
C4 C5 C6 C8 -179.2(4) .
C5 C6 C7 C2 -2.6(6) .
C5 C6 C7 O2 178.9(4) .
C5 C6 C8 N1 -172.6(4) .
C6 C7 O2 Ca1 -161.5(3) .
C6 C7 O2 Cu1 -13.8(6) .
C6 C8 N1 C9 -175.0(4) .
C6 C8 N1 Cu1 1.8(7) .
C7 C2 C3 C4 -0.2(7) .
C7 C2 O1 C1 171.7(4) .
C7 C2 O1 Ca1 -16.2(5) .
C7 C6 C8 N1 6.5(7) .
C8 C6 C7 C2 178.3(4) .
C8 C6 C7 O2 -0.1(7) .
C9 C10 N2 C11 -142.1(4) .
C9 C10 N2 Cu1 34.1(5) .
C10 C9 N1 C8 -158.9(4) .
C10 C9 N1 Cu1 24.0(5) .
C11 C12 C13 C14 -179.5(4) .
C11 C12 C17 C16 178.6(4) .
C11 C12 C17 O3 -0.1(7) .
C12 C11 N2 C10 -176.5(4) .
C12 C11 N2 Cu1 7.9(7) .
C12 C13 C14 C15 0.6(7) .
C12 C17 O3 Ca1 -167.5(3) .
C12 C17 O3 Cu1 -21.5(6) .
C13 C12 C17 C16 -2.1(6) .
C13 C12 C17 O3 179.2(4) .
C13 C14 C15 C16 -1.4(7) .
C14 C15 C16 C17 0.4(7) .
C14 C15 C16 O4 -179.7(4) .
C15 C16 C17 C12 1.4(6) .
C15 C16 C17 O3 -179.8(4) .
C15 C16 O4 C18 12.8(6) .
C15 C16 O4 Ca1 168.5(3) .
C16 C17 O3 Ca1 13.8(5) .
C16 C17 O3 Cu1 159.8(3) .
C17 C12 C13 C14 1.2(7) .
C17 C16 O4 C18 -167.3(4) .
C17 C16 O4 Ca1 -11.6(5) .
Ca1 Cu1 O2 C7 -153.4(4) .
N1 C9 C10 N2 -36.9(5) .
N1 Cu1 O2 C7 16.7(3) .
N1 Cu1 O2 Ca1 170.09(14) .
N2 C11 C12 C13 -171.6(4) .
N2 C11 C12 C17 7.7(7) .
O4 C16 C17 C12 -178.6(4) .
O4 C16 C17 O3 0.3(5) .
O3 Cu1 O2 C7 -163.4(3) .
O3 Cu1 O2 Ca1 -9.98(13) .
O1 C2 C3 C4 -179.0(4) .
O1 C2 C7 C6 -179.1(4) .
O1 C2 C7 O2 -0.6(5) .
O8 N4 O9 Ca1 -10.4(4) .
O9 N4 O8 Ca1 10.1(4) .
O10 N4 O8 Ca1 -169.6(4) .
O10 N4 O9 Ca1 169.3(4) .
O7 N3 O6 Ca1 -179.4(4) 2_545
O7 N3 O5 Ca1 179.3(3) 2_545
O6 N3 O5 Ca1 -0.7(4) .
O5 N3 O6 Ca1 0.6(4) .
